data_7132477
loop_
_publ_author_name
'Kharel, Ranjan'
'Yadav, Jyoti'
'Konar, Sanjit'

_publ_section_title
;
 Modulation of single-chain magnet behaviour in a heterometallic
 Fe<sub>2</sub>Co cyanide-bridged 2D sheet.
;
_journal_issue 7
_journal_name_full 'Chemical communications (Cambridge, England)'
_journal_page_first 839
_journal_page_last 842
_journal_paper_doi 10.1039/d3cc03647b
_journal_volume 60
_journal_year 2024
_chemical_formula_moiety 'C42 H34 B2 Fe2 N24 Zn, 2(H2 O), 1.5(O), 0.5(C H4 O)'
_chemical_formula_sum 'C42.5 H40 B2 Fe2 N24 O4 Zn'
_chemical_formula_weight 1149.67
_space_group_crystal_system triclinic
_space_group_IT_number 2
_space_group_name_Hall '-P 1'
_space_group_name_H-M_alt 'P -1'
_atom_sites_solution_hydrogens mixed
_audit_creation_date 2023-11-07
_audit_creation_method
;
Olex2 1.2
(compiled 2018.05.29 svn.r3508 for OlexSys, GUI svn.r5506)
;
_audit_update_record
;
2023-11-16 deposited with the CCDC.	2023-12-14 downloaded from the CCDC.
;
_cell_angle_alpha 68.011(2)
_cell_angle_beta 86.398(2)
_cell_angle_gamma 78.696(2)
_cell_formula_units_Z 2
_cell_length_a 12.3580(4)
_cell_length_b 13.8278(5)
_cell_length_c 16.4558(5)
_cell_measurement_reflns_used 9597
_cell_measurement_temperature 100(2)
_cell_measurement_theta_max 66.79
_cell_measurement_theta_min 4.57
_cell_volume 2556.72(15)
_computing_cell_refinement 'SAINT V8.40B (?, 2016)'
_computing_data_collection 'Bruker Instrument Server (BIS) V6.2.15/2021-03-15'
_computing_data_reduction 'SAINT V8.40B (?, 2016)'
_computing_molecular_graphics 'Olex2 (Dolomanov et al., 2009)'
_computing_publication_material 'Olex2 (Dolomanov et al., 2009)'
_computing_structure_refinement 'ShelXL (Sheldrick, 2015)'
_computing_structure_solution 'SHELXT 2018/2 (Sheldrick, 2018)'
_diffrn_ambient_temperature 100.0
_diffrn_measured_fraction_theta_full 0.983
_diffrn_measured_fraction_theta_max 0.983
_diffrn_measurement_device_type 'Bruker APEX-II CCD'
_diffrn_measurement_method '\f and \w scans'
_diffrn_radiation_type CuK\a
_diffrn_radiation_wavelength 1.54178
_diffrn_reflns_av_R_equivalents 0.0618
_diffrn_reflns_av_unetI/netI 0.0272
_diffrn_reflns_Laue_measured_fraction_full 0.983
_diffrn_reflns_Laue_measured_fraction_max 0.983
_diffrn_reflns_limit_h_max 14
_diffrn_reflns_limit_h_min -14
_diffrn_reflns_limit_k_max 16
_diffrn_reflns_limit_k_min -16
_diffrn_reflns_limit_l_max 19
_diffrn_reflns_limit_l_min -18
_diffrn_reflns_number 111516
_diffrn_reflns_point_group_measured_fraction_full 0.983
_diffrn_reflns_point_group_measured_fraction_max 0.983
_diffrn_reflns_theta_full 66.837
_diffrn_reflns_theta_max 66.837
_diffrn_reflns_theta_min 3.508
_diffrn_standards_number 0
_exptl_absorpt_coefficient_mu 5.600
_exptl_absorpt_correction_T_max 0.7528
_exptl_absorpt_correction_T_min 0.5878
_exptl_absorpt_correction_type multi-scan
_exptl_absorpt_process_details
;
SADABS-2016/2 (Bruker,2016/2) was used for absorption correction.
wR2(int) was 0.1021 before and 0.0657 after correction.
The Ratio of minimum to maximum transmission is 0.7808.
The \l/2 correction factor is Not present.
;
_exptl_crystal_colour Red
_exptl_crystal_density_diffrn 1.493
_exptl_crystal_description Rod
_exptl_crystal_F_000 1174
_exptl_crystal_preparation 'Magnetic properties'
_exptl_crystal_size_max 0.25
_exptl_crystal_size_mid 0.13
_exptl_crystal_size_min 0.09
_refine_diff_density_max 1.445
_refine_diff_density_min -0.572
_refine_diff_density_rms 0.070
_refine_ls_extinction_method none
_refine_ls_goodness_of_fit_ref 1.068
_refine_ls_hydrogen_treatment constr
_refine_ls_matrix_type full
_refine_ls_number_parameters 751
_refine_ls_number_reflns 8940
_refine_ls_number_restraints 0
_refine_ls_restrained_S_all 1.068
_refine_ls_R_factor_all 0.0503
_refine_ls_R_factor_gt 0.0451
_refine_ls_shift/su_max 0.001
_refine_ls_shift/su_mean 0.000
_refine_ls_structure_factor_coef Fsqd
_refine_ls_weighting_details 'w=1/[\s^2^(Fo^2^)+(0.0532P)^2^+4.3690P] where P=(Fo^2^+2Fc^2^)/3'
_refine_ls_weighting_scheme calc
_refine_ls_wR_factor_gt 0.1112
_refine_ls_wR_factor_ref 0.1140
_reflns_Friedel_coverage 0.000
_reflns_number_gt 8178
_reflns_number_total 8940
_reflns_threshold_expression 'I > 2\s(I)'
_cod_data_source_file d3cc03647b2.cif
_cod_data_source_block complex-2_Zn
_cod_depositor_comments 'Adding full bibliography for 7132476--7132479.cif.'
_cod_original_formula_sum 'C42.50 H40 B2 Fe2 N24 O4 Zn'
_cod_database_code 7132477
_shelx_shelxl_version_number 2018/1
_shelx_space_group_comment
;
The symmetry employed for this shelxl refinement is uniquely defined
by the following loop, which should always be used as a source of
symmetry information in preference to the above space-group names.
They are only intended as comments.
;
_olex2_refinement_description
;
1. Fixed Uiso
 At 1.2 times of:
  All B(H) groups, All C(H) groups, All C(H,H) groups
 At 1.5 times of:
  All C(H,H,H) groups, All O(H) groups, All O(H,H) groups
2. Others
 Sof(H28A)=Sof(N14A)=Sof(N15A)=1-FVAR(1)
 Sof(N15)=Sof(H28)=Sof(N14)=FVAR(1)
 Fixed Sof: C29(0.5) H29(0.5) C30(0.5) H30(0.5) C30A(0.5) H30A(0.5) C29A(0.5)
 H29A(0.5) O4(0.5) O6(0.5) H6A(0.5) O3(0.5) C43(0.5) H43A(0.5) H43B(0.5)
 H43C(0.5) O5(0.5)
3.a Free rotating group:
 O1(H1B,H1C), O2(H2B,H2C)
3.b Ternary CH refined with riding coordinates:
 B2(H2), B1(H1A)
3.c Aromatic/amide H refined with riding coordinates:
 C40(H40), C41(H41), C42(H42), C1(H1), C15(H15), C17(H17), C28(H28), C28(H28A),
  C34(H34), C18(H18), C36(H36), C7(H7), C35(H35), C14(H14), C13(H13), C9(H9),
 C37(H37), C23(H23), C21(H21), C4(H4), C20(H20), C8(H8), C39(H39), C26(H26),
 C38(H38), C24(H24), C5(H5), C3(H3), C27(H27), C6(H6), C2(H2A), C29(H29),
 C30(H30), C30A(H30A), C29A(H29A)
3.d Idealised Me refined as rotating group:
 C43(H43A,H43B,H43C)
3.e Idealised tetrahedral OH refined as rotating group:
 O6(H6A)
;
_olex2_submission_special_instructions 'No special instructions were received'

loop_
_space_group_symop_operation_xyz
'x, y, z'
'-x, -y, -z'

loop_
_atom_site_label
_atom_site_type_symbol
_atom_site_fract_x
_atom_site_fract_y
_atom_site_fract_z
_atom_site_U_iso_or_equiv
_atom_site_adp_type
_atom_site_occupancy
_atom_site_site_symmetry_order
_atom_site_calc_flag
_atom_site_refinement_flags_posn
_atom_site_refinement_flags_adp
_atom_site_refinement_flags_occupancy
_atom_site_disorder_assembly
_atom_site_disorder_group
Zn2 Zn 1.000000 0.500000 1.000000 0.01452(12) Uani 1 2 d S T P . .
Zn1 Zn 0.000000 1.000000 0.000000 0.02518(15) Uani 1 2 d S T P . .
Fe1 Fe 0.00730(4) 0.64495(4) 0.24381(3) 0.01923(12) Uani 1 1 d . . . . .
Fe2 Fe 1.18350(4) 0.80625(4) 0.79577(3) 0.02114(12) Uani 1 1 d . . . . .
N1 N 0.1644(2) 0.62798(19) 0.21243(16) 0.0223(5) Uani 1 1 d . . . . .
N23 N 1.0535(2) 0.8369(2) 0.71895(16) 0.0242(5) Uani 1 1 d . . . . .
N17 N 1.0616(2) 0.9387(2) 0.89869(16) 0.0259(6) Uani 1 1 d . . . . .
N19 N 1.2353(2) 0.9297(2) 0.70653(15) 0.0227(5) Uani 1 1 d . . . . .
N24 N 1.0686(2) 0.8593(2) 0.63133(15) 0.0222(5) Uani 1 1 d . . . . .
N21 N 1.2607(2) 0.7159(2) 0.73424(16) 0.0261(6) Uani 1 1 d . . . . .
N8 N -0.0328(2) 0.5438(2) 0.11465(16) 0.0241(5) Uani 1 1 d . . . . .
N20 N 1.2298(2) 0.9445(2) 0.61993(16) 0.0238(5) Uani 1 1 d . . . . .
N11 N 0.2947(2) 0.9071(2) 0.15403(17) 0.0253(6) Uani 1 1 d . . . . .
N9 N -0.0391(2) 0.8492(2) 0.08191(17) 0.0254(6) Uani 1 1 d . . . . .
N5 N 0.0378(2) 0.7307(2) 0.31026(16) 0.0254(6) Uani 1 1 d . . . . .
N3 N 0.0458(2) 0.5155(2) 0.34996(17) 0.0296(6) Uani 1 1 d . . . . .
N10 N 0.1597(2) 0.9520(2) 0.05832(16) 0.0257(6) Uani 1 1 d . . . . .
N2 N 0.2427(2) 0.6015(2) 0.27601(17) 0.0284(6) Uani 1 1 d . . . . .
N22 N 1.2562(2) 0.7521(2) 0.64472(16) 0.0261(6) Uani 1 1 d . . . . .
N6 N 0.1305(2) 0.6990(2) 0.36078(17) 0.0309(6) Uani 1 1 d . . . . .
N4 N 0.1324(3) 0.5071(2) 0.40151(17) 0.0331(7) Uani 1 1 d . . . . .
N16 N 1.0913(3) 0.6258(2) 0.93693(18) 0.0368(7) Uani 1 1 d . . . . .
N12 N 0.5164(2) 0.7877(2) 0.47377(18) 0.0274(6) Uani 1 1 d . . . . .
N13 N 0.4865(2) 0.8387(2) 0.52266(17) 0.0278(6) Uani 1 1 d . . . . .
N18 N 1.3857(2) 0.7591(2) 0.91333(18) 0.0326(6) Uani 1 1 d . . . . .
C40 C 0.9463(3) 0.8353(3) 0.7346(2) 0.0257(7) Uani 1 1 d . . . . .
H40 H 0.912768 0.822215 0.790289 0.031 Uiso 1 1 calc R . . . .
C33 C 1.3097(3) 0.7757(2) 0.87003(19) 0.0253(7) Uani 1 1 d . . . . .
N15 N 0.8462(9) 0.5793(13) 0.9410(6) 0.017(2) Uani 0.47(3) 1 d . . . A 1
C32 C 1.1067(2) 0.8912(2) 0.85847(19) 0.0233(6) Uani 1 1 d . . . . .
C12 C -0.0262(2) 0.7714(2) 0.1426(2) 0.0215(6) Uani 1 1 d . . . . .
C11 C -0.0224(2) 0.5764(2) 0.16814(19) 0.0216(6) Uani 1 1 d . . . . .
C16 C 0.3508(2) 0.8812(2) 0.2347(2) 0.0241(6) Uani 1 1 d . . . . .
C41 C 0.8913(3) 0.8556(2) 0.6573(2) 0.0261(7) Uani 1 1 d . . . . .
H41 H 0.814863 0.858961 0.649753 0.031 Uiso 1 1 calc R . . . .
C19 C 0.4562(2) 0.8255(2) 0.3933(2) 0.0246(6) Uani 1 1 d . . . . .
C42 C 0.9716(2) 0.8700(2) 0.5936(2) 0.0231(6) Uani 1 1 d . . . . .
H42 H 0.959939 0.884982 0.533219 0.028 Uiso 1 1 calc R . . . .
C1 C 0.2178(3) 0.6368(3) 0.1376(2) 0.0291(7) Uani 1 1 d . . . . .
H1 H 0.183403 0.654880 0.082495 0.035 Uiso 1 1 calc R . . . .
C15 C 0.1852(3) 0.9393(3) 0.1382(2) 0.0261(7) Uani 1 1 d . . . . .
H15 H 0.132899 0.951245 0.179937 0.031 Uiso 1 1 calc R . . . .
C17 C 0.3155(3) 0.9387(3) 0.2878(2) 0.0263(7) Uani 1 1 d . . . . .
H17 H 0.255483 0.997018 0.269610 0.032 Uiso 1 1 calc R . . . .
C28 C 0.8176(3) 0.6209(2) 0.8629(2) 0.0268(7) Uani 1 1 d . . . . .
H28 H 0.871533 0.622697 0.818882 0.032 Uiso 0.47(3) 1 calc R . . A 1
H28A H 0.840223 0.572629 0.833757 0.032 Uiso 0.53(3) 1 calc R . . A 2
N7 N -0.2374(3) 0.6690(3) 0.2969(2) 0.0506(9) Uani 1 1 d . . . . .
C31 C 1.1290(3) 0.6912(3) 0.8844(2) 0.0282(7) Uani 1 1 d . . . . .
C34 C 1.2697(2) 1.0136(3) 0.7108(2) 0.0254(7) Uani 1 1 d . . . . .
H34 H 1.281557 1.023495 0.763406 0.031 Uiso 1 1 calc R . . . .
C18 C 0.3682(2) 0.9109(3) 0.3673(2) 0.0251(6) Uani 1 1 d . . . . .
H18 H 0.344423 0.949982 0.404035 0.030 Uiso 1 1 calc R . . . .
C10 C -0.1460(3) 0.6600(3) 0.2764(2) 0.0314(7) Uani 1 1 d . . . . .
C36 C 1.2599(2) 1.0375(3) 0.5716(2) 0.0262(7) Uani 1 1 d . . . . .
H36 H 1.262807 1.066349 0.509392 0.031 Uiso 1 1 calc R . . . .
C7 C -0.0089(3) 0.8268(3) 0.3085(2) 0.0298(7) Uani 1 1 d . . . . .
H7 H -0.075170 0.867809 0.277771 0.036 Uiso 1 1 calc R . . . .
C35 C 1.2856(3) 1.0843(3) 0.6265(2) 0.0287(7) Uani 1 1 d . . . . .
H35 H 1.309127 1.150328 0.610569 0.034 Uiso 1 1 calc R . . . .
N14 N 0.7167(6) 0.6614(15) 0.8404(4) 0.018(3) Uani 0.47(3) 1 d . . . A 1
C14 C 0.3416(3) 0.8982(4) 0.0781(3) 0.0473(10) Uani 1 1 d . . . . .
H14 H 0.417666 0.877182 0.068338 0.057 Uiso 1 1 calc R . . . .
C13 C 0.2580(3) 0.9250(3) 0.0212(2) 0.0426(9) Uani 1 1 d . . . . .
H13 H 0.265623 0.925388 -0.036747 0.051 Uiso 1 1 calc R . . . .
C22 C 0.5492(2) 0.7970(3) 0.6025(2) 0.0278(7) Uani 1 1 d . . . . .
C9 C 0.1411(4) 0.7757(3) 0.3897(2) 0.0385(9) Uani 1 1 d . . . . .
H9 H 0.199505 0.773081 0.425822 0.046 Uiso 1 1 calc R . . . .
C37 C 1.3171(3) 0.6161(3) 0.7614(2) 0.0333(7) Uani 1 1 d . . . . .
H37 H 1.333089 0.571621 0.820927 0.040 Uiso 1 1 calc R . . . .
C23 C 0.5229(3) 0.8473(3) 0.6602(2) 0.0341(8) Uani 1 1 d . . . . .
H23 H 0.465235 0.907814 0.645969 0.041 Uiso 1 1 calc R . . . .
C21 C 0.4403(3) 0.7976(3) 0.2595(2) 0.0353(8) Uani 1 1 d . . . . .
H21 H 0.465318 0.759467 0.222323 0.042 Uiso 1 1 calc R . . . .
C4 C -0.0008(3) 0.4302(3) 0.3909(2) 0.0367(8) Uani 1 1 d . . . . .
H4 H -0.062911 0.415353 0.369773 0.044 Uiso 1 1 calc R . . . .
C25 C 0.6636(3) 0.7242(3) 0.7594(2) 0.0406(10) Uani 1 1 d . . . . .
C20 C 0.4921(3) 0.7706(3) 0.3386(2) 0.0360(8) Uani 1 1 d . . . . .
H20 H 0.553363 0.713485 0.355848 0.043 Uiso 1 1 calc R . . . .
C8 C 0.0536(3) 0.8585(3) 0.3584(2) 0.0368(9) Uani 1 1 d . . . . .
H8 H 0.038947 0.923103 0.368486 0.044 Uiso 1 1 calc R . . . .
C39 C 1.3090(3) 0.6747(3) 0.6181(2) 0.0320(7) Uani 1 1 d . . . . .
H39 H 1.317358 0.679814 0.558893 0.038 Uiso 1 1 calc R . . . .
C26 C 0.6918(3) 0.6731(3) 0.7007(3) 0.0473(10) Uani 1 1 d . . . . .
H26 H 0.750039 0.613152 0.714676 0.057 Uiso 1 1 calc R . . . .
B2 B 1.1873(3) 0.8619(3) 0.5952(2) 0.0242(7) Uani 1 1 d . . . . .
H2 H 1.188726 0.879698 0.530452 0.029 Uiso 1 1 calc R . . . .
C38 C 1.3487(3) 0.5870(3) 0.6902(2) 0.0378(8) Uani 1 1 d . . . . .
H38 H 1.389218 0.520707 0.691148 0.045 Uiso 1 1 calc R . . . .
C24 C 0.5791(3) 0.8114(3) 0.7396(2) 0.0418(9) Uani 1 1 d . . . . .
H24 H 0.559694 0.846353 0.779759 0.050 Uiso 1 1 calc R . . . .
C5 C 0.0553(4) 0.3671(3) 0.4688(2) 0.0459(10) Uani 1 1 d . . . . .
H5 H 0.039790 0.301981 0.510083 0.055 Uiso 1 1 calc R . . . .
C3 C 0.3429(3) 0.5936(3) 0.2400(3) 0.0399(9) Uani 1 1 d . . . . .
H3 H 0.411214 0.575603 0.270379 0.048 Uiso 1 1 calc R . . . .
C27 C 0.6357(3) 0.7092(3) 0.6225(3) 0.0464(10) Uani 1 1 d . . . . .
H27 H 0.655493 0.674655 0.582013 0.056 Uiso 1 1 calc R . . . .
C6 C 0.1380(4) 0.4182(3) 0.4738(2) 0.0431(10) Uani 1 1 d . . . . .
H6 H 0.190210 0.394742 0.520329 0.052 Uiso 1 1 calc R . . . .
C2 C 0.3308(3) 0.6159(3) 0.1520(3) 0.0452(9) Uani 1 1 d . . . . .
H2A H 0.387532 0.616762 0.110156 0.054 Uiso 1 1 calc R . . . .
B1 B 0.2045(4) 0.5919(3) 0.3695(3) 0.0351(9) Uani 1 1 d . . . . .
H1A H 0.268638 0.574454 0.409927 0.042 Uiso 1 1 calc R . . . .
C29 C 0.6671(5) 0.6474(6) 0.9202(4) 0.0318(15) Uani 0.5 1 d . . . A 1
H29 H 0.591357 0.669362 0.930369 0.038 Uiso 0.5 1 calc R . . A 1
C30 C 0.7480(5) 0.5959(5) 0.9814(4) 0.0285(14) Uani 0.5 1 d . . . A 1
H30 H 0.738216 0.574633 1.042960 0.034 Uiso 0.5 1 calc R . . A 1
C30A C 0.8166(5) 0.7132(5) 0.9499(4) 0.0213(12) Uani 0.5 1 d . . . A 2
H30A H 0.839100 0.734179 0.994022 0.026 Uiso 0.5 1 calc R . . A 2
C29A C 0.7353(5) 0.7697(5) 0.8905(4) 0.0228(12) Uani 0.5 1 d . . . A 2
H29A H 0.690799 0.836342 0.884702 0.027 Uiso 0.5 1 calc R . . A 2
O1 O 0.5064(3) 0.9302(3) 0.8878(2) 0.0642(8) Uani 1 1 d . . . . .
H1B H 0.464078 0.992668 0.869966 0.096 Uiso 1 1 d G . . . .
H1C H 0.461412 0.886190 0.896760 0.096 Uiso 1 1 d G . . . .
O2 O 0.6080(4) 0.6546(4) 1.1562(3) 0.0904(12) Uani 1 1 d . . . . .
H2B H 0.648221 0.617187 1.203034 0.136 Uiso 1 1 d G . . . .
H2C H 0.630394 0.714436 1.129576 0.136 Uiso 1 1 d G . . . .
O4 O 0.6508(4) 0.8931(4) 1.1535(3) 0.0404(12) Uani 0.5 1 d . . . . .
O6 O 0.5564(5) 0.6170(5) 1.0196(4) 0.0536(15) Uani 0.5 1 d . . . . .
H6A H 0.538679 0.593620 1.072618 0.080 Uiso 0.5 1 calc GR . . . .
O3 O 0.6563(5) 0.8290(4) 1.0195(4) 0.0509(14) Uani 0.5 1 d . . . B 1
C43 C 0.5735(7) 0.5336(7) 0.9872(6) 0.053(2) Uani 0.5 1 d . . . . .
H43A H 0.568040 0.563686 0.923023 0.080 Uiso 0.5 1 calc GR . . . .
H43B H 0.517346 0.489448 1.010811 0.080 Uiso 0.5 1 calc GR . . . .
H43C H 0.646975 0.490072 1.005171 0.080 Uiso 0.5 1 calc GR . . . .
O5 O 0.8544(6) 0.8062(5) 0.9391(4) 0.0666(18) Uani 0.5 1 d . . . . .
N14A N 0.7301(6) 0.7090(14) 0.8386(4) 0.020(3) Uani 0.53(3) 1 d . . . A 2
N15A N 0.8630(7) 0.6193(14) 0.9373(5) 0.019(2) Uani 0.53(3) 1 d . . . A 2

loop_
_atom_site_aniso_label
_atom_site_aniso_U_11
_atom_site_aniso_U_22
_atom_site_aniso_U_33
_atom_site_aniso_U_23
_atom_site_aniso_U_13
_atom_site_aniso_U_12
Zn2 0.0166(2) 0.0168(2) 0.0088(3) -0.00331(19) -0.00463(19) -0.00153(19)
Zn1 0.0260(3) 0.0424(3) 0.0101(3) -0.0095(2) -0.0012(2) -0.0128(2)
Fe1 0.0265(2) 0.0238(2) 0.0121(2) -0.00961(19) 0.00335(18) -0.01037(19)
Fe2 0.0255(2) 0.0301(3) 0.0097(2) -0.00646(19) 0.00178(18) -0.01172(19)
N1 0.0277(13) 0.0241(12) 0.0144(13) -0.0049(10) -0.0032(10) -0.0069(10)
N23 0.0276(13) 0.0351(14) 0.0134(13) -0.0100(11) 0.0027(10) -0.0126(11)
N17 0.0294(13) 0.0383(15) 0.0132(13) -0.0103(12) -0.0002(11) -0.0121(11)
N19 0.0239(12) 0.0335(14) 0.0107(12) -0.0062(10) -0.0001(10) -0.0092(11)
N24 0.0281(13) 0.0322(13) 0.0092(12) -0.0087(10) 0.0009(10) -0.0103(11)
N21 0.0301(14) 0.0341(14) 0.0134(13) -0.0062(11) 0.0012(10) -0.0101(11)
N8 0.0346(14) 0.0255(13) 0.0149(13) -0.0089(11) 0.0013(11) -0.0092(11)
N20 0.0239(13) 0.0354(14) 0.0105(12) -0.0047(11) 0.0015(10) -0.0102(11)
N11 0.0243(13) 0.0358(14) 0.0175(13) -0.0126(11) -0.0018(10) -0.0037(11)
N9 0.0277(13) 0.0340(15) 0.0175(14) -0.0117(12) -0.0015(11) -0.0072(11)
N5 0.0385(15) 0.0306(14) 0.0126(13) -0.0104(11) 0.0034(11) -0.0155(11)
N3 0.0511(17) 0.0283(14) 0.0154(13) -0.0107(11) 0.0055(12) -0.0177(12)
N10 0.0286(13) 0.0367(14) 0.0146(13) -0.0103(11) -0.0001(11) -0.0107(11)
N2 0.0318(14) 0.0307(14) 0.0217(14) -0.0059(11) -0.0108(11) -0.0081(11)
N22 0.0281(13) 0.0378(15) 0.0155(13) -0.0117(11) 0.0032(10) -0.0104(11)
N6 0.0537(18) 0.0305(14) 0.0141(13) -0.0085(11) -0.0060(12) -0.0184(13)
N4 0.0602(19) 0.0288(14) 0.0122(13) -0.0058(11) -0.0046(13) -0.0144(13)
N16 0.061(2) 0.0420(16) 0.0206(15) -0.0178(13) 0.0150(14) -0.0315(15)
N12 0.0202(12) 0.0311(14) 0.0261(15) -0.0049(12) -0.0083(11) -0.0028(10)
N13 0.0226(13) 0.0336(14) 0.0225(14) -0.0035(12) -0.0091(11) -0.0059(11)
N18 0.0321(15) 0.0416(16) 0.0213(15) -0.0082(12) -0.0036(12) -0.0057(12)
C40 0.0262(15) 0.0364(17) 0.0187(16) -0.0124(13) 0.0048(12) -0.0119(13)
C33 0.0311(17) 0.0301(16) 0.0133(15) -0.0051(12) 0.0022(13) -0.0087(13)
N15 0.015(3) 0.018(5) 0.017(3) -0.005(3) -0.002(2) -0.002(3)
C32 0.0252(15) 0.0346(16) 0.0108(14) -0.0046(13) -0.0018(12) -0.0143(13)
C12 0.0219(14) 0.0316(16) 0.0188(16) -0.0168(14) 0.0006(12) -0.0080(12)
C11 0.0259(15) 0.0253(15) 0.0149(15) -0.0067(12) 0.0045(12) -0.0103(12)
C16 0.0205(14) 0.0344(16) 0.0179(16) -0.0101(13) -0.0013(12) -0.0051(12)
C41 0.0253(15) 0.0312(16) 0.0227(17) -0.0095(13) -0.0004(13) -0.0084(13)
C19 0.0170(14) 0.0318(16) 0.0237(16) -0.0078(13) -0.0052(12) -0.0048(12)
C42 0.0297(16) 0.0291(15) 0.0135(15) -0.0089(12) -0.0042(12) -0.0089(12)
C1 0.0292(16) 0.0372(18) 0.0202(17) -0.0107(14) 0.0016(13) -0.0053(14)
C15 0.0251(15) 0.0397(18) 0.0146(16) -0.0109(13) -0.0007(12) -0.0062(13)
C17 0.0252(15) 0.0303(16) 0.0199(16) -0.0083(13) -0.0053(12) 0.0029(13)
C28 0.0290(16) 0.0198(14) 0.0272(18) -0.0027(13) -0.0166(14) -0.0017(12)
N7 0.0417(19) 0.066(2) 0.055(2) -0.0337(19) 0.0228(16) -0.0184(16)
C31 0.0382(18) 0.0381(18) 0.0173(16) -0.0158(14) 0.0035(14) -0.0172(15)
C34 0.0242(15) 0.0353(17) 0.0186(16) -0.0090(13) -0.0010(12) -0.0112(13)
C18 0.0233(15) 0.0355(17) 0.0158(15) -0.0105(13) -0.0035(12) -0.0006(13)
C10 0.040(2) 0.0390(18) 0.0245(18) -0.0193(15) 0.0084(15) -0.0160(15)
C36 0.0225(15) 0.0350(17) 0.0146(15) 0.0000(13) 0.0006(12) -0.0092(13)
C7 0.049(2) 0.0289(16) 0.0181(16) -0.0131(13) 0.0093(14) -0.0154(15)
C35 0.0250(15) 0.0337(17) 0.0238(17) -0.0035(14) 0.0010(13) -0.0118(13)
N14 0.018(3) 0.021(6) 0.013(3) -0.004(3) -0.003(2) -0.005(3)
C14 0.0316(19) 0.087(3) 0.032(2) -0.037(2) 0.0003(16) -0.0015(19)
C13 0.0374(19) 0.075(3) 0.0252(19) -0.0289(19) 0.0011(15) -0.0110(18)
C22 0.0236(15) 0.0309(16) 0.0223(17) 0.0012(13) -0.0131(13) -0.0079(13)
C9 0.073(3) 0.0333(18) 0.0164(17) -0.0069(14) -0.0069(16) -0.0277(18)
C37 0.0344(18) 0.0370(18) 0.0247(18) -0.0088(15) -0.0029(14) -0.0024(14)
C23 0.0224(15) 0.048(2) 0.0215(17) -0.0049(15) -0.0089(13) 0.0031(14)
C21 0.0267(16) 0.047(2) 0.039(2) -0.0277(17) -0.0078(15) 0.0048(15)
C4 0.063(2) 0.0336(18) 0.0225(18) -0.0150(15) 0.0172(16) -0.0254(17)
C25 0.0166(15) 0.069(3) 0.0135(17) 0.0090(16) -0.0061(13) -0.0035(15)
C20 0.0249(16) 0.0412(19) 0.044(2) -0.0234(17) -0.0129(15) 0.0078(14)
C8 0.072(3) 0.0312(17) 0.0167(16) -0.0121(14) 0.0070(16) -0.0268(18)
C39 0.0300(17) 0.046(2) 0.0252(18) -0.0197(15) 0.0026(14) -0.0060(15)
C26 0.041(2) 0.042(2) 0.044(2) -0.0010(18) -0.0289(18) 0.0048(17)
B2 0.0274(17) 0.0362(19) 0.0107(16) -0.0087(14) 0.0017(13) -0.0102(15)
C38 0.0379(19) 0.042(2) 0.033(2) -0.0173(16) -0.0011(15) 0.0013(15)
C24 0.0213(16) 0.074(3) 0.0186(18) -0.0095(17) -0.0076(13) 0.0055(16)
C5 0.092(3) 0.0292(18) 0.0192(18) -0.0079(15) 0.0144(19) -0.0233(19)
C3 0.0279(18) 0.047(2) 0.043(2) -0.0156(18) -0.0133(16) 0.0011(15)
C27 0.048(2) 0.037(2) 0.050(2) -0.0144(18) -0.0307(19) 0.0066(17)
C6 0.087(3) 0.0301(18) 0.0121(16) -0.0058(14) -0.0006(17) -0.0140(19)
C2 0.0260(17) 0.065(3) 0.045(2) -0.024(2) 0.0045(16) -0.0033(17)
B1 0.052(2) 0.034(2) 0.0189(19) -0.0039(16) -0.0139(17) -0.0146(18)
C29 0.023(3) 0.043(4) 0.018(3) -0.002(3) -0.004(3) 0.004(3)
C30 0.022(3) 0.040(4) 0.014(3) -0.004(3) -0.001(2) 0.003(3)
C30A 0.023(3) 0.028(3) 0.014(3) -0.011(2) -0.003(2) -0.002(2)
C29A 0.024(3) 0.027(3) 0.017(3) -0.010(2) -0.005(2) 0.001(2)
O1 0.0558(19) 0.068(2) 0.066(2) -0.0201(18) 0.0052(17) -0.0154(16)
O2 0.085(3) 0.112(3) 0.069(3) -0.036(2) -0.009(2) 0.003(3)
O4 0.038(3) 0.046(3) 0.031(3) -0.013(2) 0.002(2) 0.004(2)
O6 0.042(3) 0.061(4) 0.057(4) -0.024(3) -0.015(3) 0.001(3)
O3 0.062(4) 0.039(3) 0.050(3) -0.014(3) -0.008(3) -0.011(3)
C43 0.047(5) 0.045(5) 0.056(5) -0.009(4) 0.006(4) -0.004(4)
O5 0.089(5) 0.062(4) 0.056(4) -0.026(3) -0.005(4) -0.021(4)
N14A 0.018(3) 0.027(6) 0.012(3) -0.005(3) -0.0077(19) 0.001(3)
N15A 0.019(3) 0.027(5) 0.011(3) -0.005(3) -0.006(2) -0.003(3)

loop_
_atom_type_symbol
_atom_type_description
_atom_type_scat_dispersion_real
_atom_type_scat_dispersion_imag
_atom_type_scat_source
C C 0.0181 0.0091 'International Tables Vol C Tables 4.2.6.8 and 6.1.1.4'
H H 0.0000 0.0000 'International Tables Vol C Tables 4.2.6.8 and 6.1.1.4'
B B 0.0090 0.0039 'International Tables Vol C Tables 4.2.6.8 and 6.1.1.4'
Fe Fe -1.1336 3.1974 'International Tables Vol C Tables 4.2.6.8 and 6.1.1.4'
N N 0.0311 0.0180 'International Tables Vol C Tables 4.2.6.8 and 6.1.1.4'
O O 0.0492 0.0322 'International Tables Vol C Tables 4.2.6.8 and 6.1.1.4'
Zn Zn -1.5491 0.6778 'International Tables Vol C Tables 4.2.6.8 and 6.1.1.4'

loop_
_geom_angle_atom_site_label_1
_geom_angle_atom_site_label_2
_geom_angle_atom_site_label_3
_geom_angle
_geom_angle_site_symmetry_1
_geom_angle_site_symmetry_3
_geom_angle_publ_flag
N8 Zn2 N8 180.00(4) 1_656 2_666 ?
N16 Zn2 N8 92.59(10) 2_767 2_666 ?
N16 Zn2 N8 92.59(10) . 1_656 ?
N16 Zn2 N8 87.41(10) . 2_666 ?
N16 Zn2 N8 87.41(10) 2_767 1_656 ?
N16 Zn2 N16 180.0 . 2_767 ?
N15 Zn2 N8 94.5(3) . 1_656 ?
N15 Zn2 N8 94.5(3) 2_767 2_666 ?
N15 Zn2 N8 85.5(3) 2_767 1_656 ?
N15 Zn2 N8 85.5(3) . 2_666 ?
N15 Zn2 N16 98.1(5) . . ?
N15 Zn2 N16 81.9(5) 2_767 . ?
N15 Zn2 N16 81.9(5) . 2_767 ?
N15 Zn2 N16 98.1(5) 2_767 2_767 ?
N15 Zn2 N15 180.0 2_767 . ?
N15 Zn2 N15A 163.39(16) . 2_767 ?
N15 Zn2 N15A 16.61(16) 2_767 2_767 ?
N15A Zn2 N16 96.8(5) 2_767 . ?
N15A Zn2 N16 83.2(5) . . ?
N15A Zn2 N15A 180.0(4) . 2_767 ?
N17 Zn1 N17 180.0 2_676 1_454 ?
N9 Zn1 N17 91.08(10) . 1_454 ?
N9 Zn1 N17 88.92(10) 2_575 1_454 ?
N9 Zn1 N17 91.08(10) 2_575 2_676 ?
N9 Zn1 N17 88.92(10) . 2_676 ?
N9 Zn1 N9 180.0 2_575 . ?
N10 Zn1 N17 89.82(10) 2_575 1_454 ?
N10 Zn1 N17 89.82(10) . 2_676 ?
N10 Zn1 N17 90.18(10) . 1_454 ?
N10 Zn1 N17 90.18(10) 2_575 2_676 ?
N10 Zn1 N9 90.41(10) 2_575 . ?
N10 Zn1 N9 90.41(10) . 2_575 ?
N10 Zn1 N9 89.59(10) . . ?
N10 Zn1 N9 89.59(10) 2_575 2_575 ?
N10 Zn1 N10 180.0 2_575 . ?
N1 Fe1 N5 88.25(11) . . ?
N1 Fe1 N3 88.09(11) . . ?
N3 Fe1 N5 89.09(11) . . ?
C12 Fe1 N1 90.78(11) . . ?
C12 Fe1 N5 89.44(11) . . ?
C12 Fe1 N3 178.18(12) . . ?
C12 Fe1 C11 84.21(12) . . ?
C12 Fe1 C10 90.07(14) . . ?
C11 Fe1 N1 90.58(11) . . ?
C11 Fe1 N5 173.52(11) . . ?
C11 Fe1 N3 97.23(11) . . ?
C11 Fe1 C10 89.76(13) . . ?
C10 Fe1 N1 179.11(14) . . ?
C10 Fe1 N5 91.51(12) . . ?
C10 Fe1 N3 91.05(13) . . ?
N19 Fe2 N23 88.20(10) . . ?
N21 Fe2 N23 87.85(11) . . ?
N21 Fe2 N19 89.43(11) . . ?
C33 Fe2 N23 179.63(13) . . ?
C33 Fe2 N19 91.97(11) . . ?
C33 Fe2 N21 91.82(12) . . ?
C32 Fe2 N23 92.24(12) . . ?
C32 Fe2 N19 92.22(11) . . ?
C32 Fe2 N21 178.36(12) . . ?
C32 Fe2 C33 88.09(13) . . ?
C31 Fe2 N23 91.51(12) . . ?
C31 Fe2 N19 177.29(12) . . ?
C31 Fe2 N21 93.25(12) . . ?
C31 Fe2 C33 88.34(13) . . ?
C31 Fe2 C32 85.10(13) . . ?
N2 N1 Fe1 119.29(19) . . ?
C1 N1 Fe1 133.7(2) . . ?
C1 N1 N2 107.0(3) . . ?
N24 N23 Fe2 119.28(18) . . ?
C40 N23 Fe2 133.3(2) . . ?
C40 N23 N24 107.3(2) . . ?
C32 N17 Zn1 166.5(3) . 1_656 ?
N20 N19 Fe2 119.42(19) . . ?
C34 N19 Fe2 133.1(2) . . ?
C34 N19 N20 107.2(2) . . ?
N23 N24 B2 118.3(2) . . ?
C42 N24 N23 109.1(2) . . ?
C42 N24 B2 132.5(2) . . ?
N22 N21 Fe2 119.8(2) . . ?
C37 N21 Fe2 133.4(2) . . ?
C37 N21 N22 106.7(3) . . ?
C11 N8 Zn2 160.7(2) . 1_454 ?
N19 N20 B2 118.6(2) . . ?
C36 N20 N19 108.8(2) . . ?
C36 N20 B2 132.5(3) . . ?
C15 N11 C16 126.9(3) . . ?
C15 N11 C14 106.5(3) . . ?
C14 N11 C16 126.5(3) . . ?
C12 N9 Zn1 153.3(2) . . ?
N6 N5 Fe1 119.9(2) . . ?
C7 N5 Fe1 132.3(2) . . ?
C7 N5 N6 107.2(3) . . ?
N4 N3 Fe1 119.01(19) . . ?
C4 N3 Fe1 133.9(3) . . ?
C4 N3 N4 106.8(3) . . ?
C15 N10 Zn1 127.2(2) . . ?
C15 N10 C13 105.3(3) . . ?
C13 N10 Zn1 127.4(2) . . ?
N1 N2 B1 118.6(3) . . ?
C3 N2 N1 108.9(3) . . ?
C3 N2 B1 132.5(3) . . ?
N21 N22 B2 118.4(2) . . ?
C39 N22 N21 109.0(3) . . ?
C39 N22 B2 132.2(3) . . ?
N5 N6 B1 117.9(2) . . ?
C9 N6 N5 109.2(3) . . ?
C9 N6 B1 132.8(3) . . ?
N3 N4 B1 118.7(3) . . ?
C6 N4 N3 109.3(3) . . ?
C6 N4 B1 132.0(3) . . ?
C31 N16 Zn2 162.1(3) . . ?
N13 N12 C19 115.3(3) . . ?
N12 N13 C22 112.8(3) . . ?
N23 C40 C41 109.9(3) . . ?
N18 C33 Fe2 178.7(3) . . ?
C28 N15 Zn2 131.0(6) . . ?
C28 N15 C30 101.3(7) . . ?
C30 N15 Zn2 127.7(6) . . ?
N17 C32 Fe2 177.5(3) . . ?
N9 C12 Fe1 175.1(3) . . ?
N8 C11 Fe1 171.3(2) . . ?
C17 C16 N11 120.1(3) . . ?
C17 C16 C21 120.7(3) . . ?
C21 C16 N11 119.3(3) . . ?
C42 C41 C40 105.2(3) . . ?
C18 C19 N12 125.4(3) . . ?
C20 C19 N12 114.8(3) . . ?
C20 C19 C18 119.8(3) . . ?
N24 C42 C41 108.6(3) . . ?
N1 C1 C2 110.1(3) . . ?
N10 C15 N11 111.7(3) . . ?
C18 C17 C16 119.7(3) . . ?
N15 C28 N14 121.2(6) . . ?
N15A C28 N14A 105.6(10) . . ?
N16 C31 Fe2 176.5(3) . . ?
N19 C34 C35 109.9(3) . . ?
C17 C18 C19 119.7(3) . . ?
N7 C10 Fe1 179.2(3) . . ?
N20 C36 C35 109.1(3) . . ?
N5 C7 C8 110.0(3) . . ?
C36 C35 C34 105.0(3) . . ?
C28 N14 C25 133.3(6) . . ?
C28 N14 C29 101.9(5) . . ?
C29 N14 C25 123.7(6) . . ?
C13 C14 N11 106.0(3) . . ?
C14 C13 N10 110.4(3) . . ?
C23 C22 N13 117.2(3) . . ?
C23 C22 C27 119.7(3) . . ?
C27 C22 N13 123.1(3) . . ?
N6 C9 C8 108.8(3) . . ?
N21 C37 C38 110.2(3) . . ?
C22 C23 C24 120.9(3) . . ?
C20 C21 C16 119.2(3) . . ?
N3 C4 C5 109.8(3) . . ?
C26 C25 N14 109.2(7) . . ?
C26 C25 N14A 126.3(5) . . ?
C24 C25 N14 129.2(6) . . ?
C24 C25 C26 120.4(3) . . ?
C24 C25 N14A 112.2(6) . . ?
C21 C20 C19 120.9(3) . . ?
C9 C8 C7 104.8(3) . . ?
N22 C39 C38 108.9(3) . . ?
C27 C26 C25 120.1(4) . . ?
N20 B2 N24 106.4(2) . . ?
N22 B2 N24 106.5(2) . . ?
N22 B2 N20 108.7(3) . . ?
C39 C38 C37 105.2(3) . . ?
C25 C24 C23 119.2(4) . . ?
C6 C5 C4 105.7(3) . . ?
N2 C3 C2 109.0(3) . . ?
C26 C27 C22 119.8(4) . . ?
N4 C6 C5 108.4(3) . . ?
C3 C2 C1 105.0(3) . . ?
N6 B1 N2 106.5(3) . . ?
N4 B1 N2 107.6(3) . . ?
N4 B1 N6 107.6(3) . . ?
C30 C29 N14 106.1(6) . . ?
C29 C30 N15 109.5(6) . . ?
C29A C30A N15A 110.2(6) . . ?
C30A C29A N14A 105.6(6) . . ?
C28 N14A C25 115.2(11) . . ?
C28 N14A C29A 109.2(6) . . ?
C29A N14A C25 135.1(9) . . ?
C28 N15A Zn2 120.3(8) . . ?
C28 N15A C30A 108.4(7) . . ?
C30A N15A Zn2 130.4(8) . . ?

loop_
_geom_bond_atom_site_label_1
_geom_bond_atom_site_label_2
_geom_bond_distance
_geom_bond_site_symmetry_2
_geom_bond_publ_flag
Zn2 N8 2.180(2) 2_666 ?
Zn2 N8 2.180(2) 1_656 ?
Zn2 N16 2.156(3) . ?
Zn2 N16 2.156(3) 2_767 ?
Zn2 N15 2.092(9) 2_767 ?
Zn2 N15 2.092(9) . ?
Zn2 N15A 2.121(8) 2_767 ?
Zn2 N15A 2.121(8) . ?
Zn1 N17 2.173(3) 1_454 ?
Zn1 N17 2.173(3) 2_676 ?
Zn1 N9 2.147(3) . ?
Zn1 N9 2.147(3) 2_575 ?
Zn1 N10 2.122(3) . ?
Zn1 N10 2.122(3) 2_575 ?
Fe1 N1 1.969(3) . ?
Fe1 N5 1.986(2) . ?
Fe1 N3 1.978(3) . ?
Fe1 C12 1.904(3) . ?
Fe1 C11 1.913(3) . ?
Fe1 C10 1.930(3) . ?
Fe2 N23 1.986(3) . ?
Fe2 N19 1.978(2) . ?
Fe2 N21 1.964(3) . ?
Fe2 C33 1.923(3) . ?
Fe2 C32 1.922(3) . ?
Fe2 C31 1.916(3) . ?
N1 N2 1.366(4) . ?
N1 C1 1.336(4) . ?
N23 N24 1.366(3) . ?
N23 C40 1.336(4) . ?
N17 C32 1.147(4) . ?
N19 N20 1.366(3) . ?
N19 C34 1.338(4) . ?
N24 C42 1.342(4) . ?
N24 B2 1.549(4) . ?
N21 N22 1.368(4) . ?
N21 C37 1.337(4) . ?
N8 C11 1.153(4) . ?
N20 C36 1.346(4) . ?
N20 B2 1.535(4) . ?
N11 C16 1.426(4) . ?
N11 C15 1.349(4) . ?
N11 C14 1.381(4) . ?
N9 C12 1.152(4) . ?
N5 N6 1.358(4) . ?
N5 C7 1.332(4) . ?
N3 N4 1.367(4) . ?
N3 C4 1.341(4) . ?
N10 C15 1.310(4) . ?
N10 C13 1.374(4) . ?
N2 C3 1.342(5) . ?
N2 B1 1.545(5) . ?
N22 C39 1.343(4) . ?
N22 B2 1.533(4) . ?
N6 C9 1.345(4) . ?
N6 B1 1.541(5) . ?
N4 C6 1.346(4) . ?
N4 B1 1.528(5) . ?
N16 C31 1.145(4) . ?
N12 N13 1.252(4) . ?
N12 C19 1.426(4) . ?
N13 C22 1.429(4) . ?
N18 C33 1.149(4) . ?
C40 C41 1.387(4) . ?
N15 C28 1.237(9) . ?
N15 C30 1.368(11) . ?
C16 C17 1.386(4) . ?
C16 C21 1.389(4) . ?
C41 C42 1.383(4) . ?
C19 C18 1.392(4) . ?
C19 C20 1.383(5) . ?
C1 C2 1.386(5) . ?
C17 C18 1.385(4) . ?
C28 N14 1.278(7) . ?
C28 N14A 1.409(10) . ?
C28 N15A 1.370(11) . ?
N7 C10 1.154(5) . ?
C34 C35 1.394(4) . ?
C36 C35 1.376(5) . ?
C7 C8 1.394(5) . ?
N14 C25 1.407(7) . ?
N14 C29 1.377(9) . ?
C14 C13 1.340(5) . ?
C22 C23 1.365(5) . ?
C22 C27 1.400(5) . ?
C9 C8 1.374(6) . ?
C37 C38 1.386(5) . ?
C23 C24 1.388(5) . ?
C21 C20 1.374(5) . ?
C4 C5 1.386(6) . ?
C25 C26 1.388(6) . ?
C25 C24 1.380(5) . ?
C25 N14A 1.510(10) . ?
C39 C38 1.372(5) . ?
C26 C27 1.372(5) . ?
C5 C6 1.374(6) . ?
C3 C2 1.374(6) . ?
C29 C30 1.353(9) . ?
C30A C29A 1.349(8) . ?
C30A N15A 1.398(16) . ?
C29A N14A 1.415(18) . ?
O6 C43 1.418(10) . ?

loop_
_geom_torsion_atom_site_label_1
_geom_torsion_atom_site_label_2
_geom_torsion_atom_site_label_3
_geom_torsion_atom_site_label_4
_geom_torsion
_geom_torsion_site_symmetry_1
_geom_torsion_site_symmetry_2
_geom_torsion_site_symmetry_3
_geom_torsion_site_symmetry_4
_geom_torsion_publ_flag
Zn2 N15 C28 N14 176.5(5) . . . . ?
Zn2 N15 C30 C29 -178.0(11) . . . . ?
Zn1 N10 C15 N11 179.4(2) . . . . ?
Zn1 N10 C13 C14 -179.5(3) . . . . ?
Fe1 N1 N2 C3 179.6(2) . . . . ?
Fe1 N1 N2 B1 -3.4(3) . . . . ?
Fe1 N1 C1 C2 -179.8(3) . . . . ?
Fe1 N5 N6 C9 171.9(2) . . . . ?
Fe1 N5 N6 B1 -4.4(4) . . . . ?
Fe1 N5 C7 C8 -170.9(2) . . . . ?
Fe1 N3 N4 C6 174.4(2) . . . . ?
Fe1 N3 N4 B1 -7.1(4) . . . . ?
Fe1 N3 C4 C5 -173.9(3) . . . . ?
Fe2 N23 N24 C42 175.74(19) . . . . ?
Fe2 N23 N24 B2 -1.2(3) . . . . ?
Fe2 N23 C40 C41 -175.3(2) . . . . ?
Fe2 N19 N20 C36 174.52(19) . . . . ?
Fe2 N19 N20 B2 -2.2(3) . . . . ?
Fe2 N19 C34 C35 -173.4(2) . . . . ?
Fe2 N21 N22 C39 -176.2(2) . . . . ?
Fe2 N21 N22 B2 -1.9(3) . . . . ?
Fe2 N21 C37 C38 175.5(2) . . . . ?
N1 N2 C3 C2 0.5(4) . . . . ?
N1 N2 B1 N6 -56.2(4) . . . . ?
N1 N2 B1 N4 59.0(4) . . . . ?
N1 C1 C2 C3 0.1(4) . . . . ?
N23 N24 C42 C41 0.7(3) . . . . ?
N23 N24 B2 N20 -57.4(3) . . . . ?
N23 N24 B2 N22 58.5(3) . . . . ?
N23 C40 C41 C42 -0.2(4) . . . . ?
N19 N20 C36 C35 0.2(3) . . . . ?
N19 N20 B2 N24 59.5(3) . . . . ?
N19 N20 B2 N22 -54.8(3) . . . . ?
N19 C34 C35 C36 -0.6(4) . . . . ?
N24 N23 C40 C41 0.6(3) . . . . ?
N21 N22 C39 C38 -0.1(4) . . . . ?
N21 N22 B2 N24 -56.9(3) . . . . ?
N21 N22 B2 N20 57.4(3) . . . . ?
N21 C37 C38 C39 0.2(4) . . . . ?
N20 N19 C34 C35 0.7(3) . . . . ?
N20 C36 C35 C34 0.2(4) . . . . ?
N11 C16 C17 C18 177.9(3) . . . . ?
N11 C16 C21 C20 -178.0(3) . . . . ?
N11 C14 C13 N10 0.7(5) . . . . ?
N5 N6 C9 C8 0.6(4) . . . . ?
N5 N6 B1 N2 60.4(4) . . . . ?
N5 N6 B1 N4 -54.8(4) . . . . ?
N5 C7 C8 C9 0.4(4) . . . . ?
N3 N4 C6 C5 1.0(4) . . . . ?
N3 N4 B1 N2 -52.5(4) . . . . ?
N3 N4 B1 N6 61.9(4) . . . . ?
N3 C4 C5 C6 0.4(4) . . . . ?
N2 N1 C1 C2 0.2(4) . . . . ?
N2 C3 C2 C1 -0.4(4) . . . . ?
N22 N21 C37 C38 -0.3(4) . . . . ?
N22 C39 C38 C37 -0.1(4) . . . . ?
N6 N5 C7 C8 0.0(3) . . . . ?
N6 C9 C8 C7 -0.6(4) . . . . ?
N4 N3 C4 C5 0.2(4) . . . . ?
N12 N13 C22 C23 179.9(3) . . . . ?
N12 N13 C22 C27 0.8(4) . . . . ?
N12 C19 C18 C17 -179.1(3) . . . . ?
N12 C19 C20 C21 179.0(3) . . . . ?
N13 N12 C19 C18 -1.3(4) . . . . ?
N13 N12 C19 C20 178.1(3) . . . . ?
N13 C22 C23 C24 179.5(3) . . . . ?
N13 C22 C27 C26 -179.6(3) . . . . ?
C40 N23 N24 C42 -0.8(3) . . . . ?
C40 N23 N24 B2 -177.7(3) . . . . ?
C40 C41 C42 N24 -0.3(3) . . . . ?
N15 C28 N14 C25 170.4(8) . . . . ?
N15 C28 N14 C29 2(3) . . . . ?
C16 N11 C15 N10 -177.1(3) . . . . ?
C16 N11 C14 C13 176.5(3) . . . . ?
C16 C17 C18 C19 0.1(5) . . . . ?
C16 C21 C20 C19 0.1(6) . . . . ?
C19 N12 N13 C22 179.6(2) . . . . ?
C42 N24 B2 N20 126.6(3) . . . . ?
C42 N24 B2 N22 -117.6(3) . . . . ?
C1 N1 N2 C3 -0.4(3) . . . . ?
C1 N1 N2 B1 176.6(3) . . . . ?
C15 N11 C16 C17 -37.1(5) . . . . ?
C15 N11 C16 C21 142.5(3) . . . . ?
C15 N11 C14 C13 -0.1(4) . . . . ?
C15 N10 C13 C14 -1.0(5) . . . . ?
C17 C16 C21 C20 1.6(5) . . . . ?
C28 N15 C30 C29 0.6(16) . . . . ?
C28 N14 C25 C26 55(2) . . . . ?
C28 N14 C25 C24 -137.9(16) . . . . ?
C28 N14 C29 C30 -1.7(16) . . . . ?
C34 N19 N20 C36 -0.5(3) . . . . ?
C34 N19 N20 B2 -177.3(3) . . . . ?
C18 C19 C20 C21 -1.6(5) . . . . ?
C36 N20 B2 N24 -116.3(3) . . . . ?
C36 N20 B2 N22 129.3(3) . . . . ?
C7 N5 N6 C9 -0.3(3) . . . . ?
C7 N5 N6 B1 -176.6(3) . . . . ?
N14 C25 C26 C27 168.5(8) . . . . ?
N14 C25 C24 C23 -166.0(10) . . . . ?
N14 C29 C30 N15 0.8(9) . . . . ?
C14 N11 C16 C17 147.0(4) . . . . ?
C14 N11 C16 C21 -33.5(5) . . . . ?
C14 N11 C15 N10 -0.5(4) . . . . ?
C13 N10 C15 N11 0.9(4) . . . . ?
C22 C23 C24 C25 0.8(6) . . . . ?
C9 N6 B1 N2 -114.8(4) . . . . ?
C9 N6 B1 N4 130.0(4) . . . . ?
C37 N21 N22 C39 0.3(3) . . . . ?
C37 N21 N22 B2 174.6(3) . . . . ?
C23 C22 C27 C26 1.3(6) . . . . ?
C21 C16 C17 C18 -1.6(5) . . . . ?
C4 N3 N4 C6 -0.7(4) . . . . ?
C4 N3 N4 B1 177.7(3) . . . . ?
C4 C5 C6 N4 -0.8(4) . . . . ?
C25 N14 C29 C30 -171.2(15) . . . . ?
C25 C26 C27 C22 -0.6(6) . . . . ?
C20 C19 C18 C17 1.6(5) . . . . ?
C39 N22 B2 N24 115.9(3) . . . . ?
C39 N22 B2 N20 -129.8(3) . . . . ?
C26 C25 C24 C23 -0.1(6) . . . . ?
C26 C25 N14A C28 -12.4(15) . . . . ?
C26 C25 N14A C29A 158.2(9) . . . . ?
B2 N24 C42 C41 177.0(3) . . . . ?
B2 N20 C36 C35 176.3(3) . . . . ?
B2 N22 C39 C38 -173.4(3) . . . . ?
C24 C25 C26 C27 0.0(6) . . . . ?
C24 C25 N14A C28 179.7(8) . . . . ?
C24 C25 N14A C29A -9.7(15) . . . . ?
C3 N2 B1 N6 120.0(4) . . . . ?
C3 N2 B1 N4 -124.8(4) . . . . ?
C27 C22 C23 C24 -1.4(5) . . . . ?
C6 N4 B1 N2 125.5(4) . . . . ?
C6 N4 B1 N6 -120.1(4) . . . . ?
B1 N2 C3 C2 -176.0(3) . . . . ?
B1 N6 C9 C8 176.0(3) . . . . ?
B1 N4 C6 C5 -177.2(4) . . . . ?
C29 N14 C25 C26 -139.3(15) . . . . ?
C29 N14 C25 C24 28(2) . . . . ?
C30 N15 C28 N14 -2(3) . . . . ?
C30A C29A N14A C28 -6.0(11) . . . . ?
C30A C29A N14A C25 -177.1(11) . . . . ?
C29A C30A N15A Zn2 175.1(8) . . . . ?
C29A C30A N15A C28 5.9(12) . . . . ?
N14A C28 N15A Zn2 -179.8(4) . . . . ?
N14A C28 N15A C30A -9.3(16) . . . . ?
N14A C25 C26 C27 -167.0(9) . . . . ?
N14A C25 C24 C23 168.7(7) . . . . ?
N15A C28 N14A C25 -177.4(5) . . . . ?
N15A C28 N14A C29A 9.5(16) . . . . ?
N15A C30A C29A N14A 0.2(7) . . . . ?
